data_7248126
loop_
_publ_author_name
'Xu, Yu-Ru'
'Zheng, Wen-Hui'
'Fang, Zong-Bin'
'Huang, Jian-Cai'
'Wu, Shu-Ting'

_publ_section_title
;
 Crystal structures and stimuli-responsive properties for three novel D--A
 type salicylhydrazide--viologen compounds with free radical properties
 under ambient conditions
;
_journal_issue 11
_journal_name_full CrystEngComm
_journal_page_first 1527
_journal_page_last 1533
_journal_paper_doi 10.1039/D3CE01287E
_journal_volume 26
_journal_year 2024
_chemical_formula_moiety 'F6 P, C19 H17 N4 O3, C3 H7 N O'
_chemical_formula_sum 'C22 H24 F6 N5 O4 P'
_chemical_formula_weight 567.43
_chemical_properties_physical Light-sensitive
_space_group_crystal_system orthorhombic
_space_group_IT_number 61
_space_group_name_Hall '-P 2ac 2ab'
_space_group_name_H-M_alt 'P b c a'
_atom_sites_solution_hydrogens geom
_atom_sites_solution_primary iterative
_audit_creation_date 2022-07-02
_audit_creation_method
;
Olex2 1.2
(compiled 2018.05.29 svn.r3508 for OlexSys, GUI svn.r5506)
;
_audit_update_record
;
2023-08-05 deposited with the CCDC.	2024-02-09 downloaded from the CCDC.
;
_cell_angle_alpha 90
_cell_angle_beta 90
_cell_angle_gamma 90
_cell_formula_units_Z 8
_cell_length_a 22.036(11)
_cell_length_b 10.119(5)
_cell_length_c 22.787(11)
_cell_measurement_reflns_used 7720
_cell_measurement_temperature 296(2)
_cell_measurement_theta_max 22.70
_cell_measurement_theta_min 2.57
_cell_volume 5081(4)
_computing_cell_refinement 'SAINT V8.38A (?, 2016)'
_computing_data_reduction 'SAINT V8.38A (?, 2016)'
_computing_molecular_graphics 'Olex2 (Dolomanov et al., 2009)'
_computing_publication_material 'Olex2 (Dolomanov et al., 2009)'
_computing_structure_refinement 'ShelXL (Sheldrick, 2015)'
_computing_structure_solution 'olex2.solve (Bourhis et al., 2015)'
_diffrn_ambient_temperature 296.15
_diffrn_measured_fraction_theta_full 0.984
_diffrn_measured_fraction_theta_max 0.997
_diffrn_measurement_device_type 'Bruker APEX-II CCD'
_diffrn_measurement_method '\f and \w scans'
_diffrn_radiation_type MoK\a
_diffrn_radiation_wavelength 0.71073
_diffrn_reflns_av_R_equivalents 0.1638
_diffrn_reflns_av_unetI/netI 0.0565
_diffrn_reflns_Laue_measured_fraction_full 0.984
_diffrn_reflns_Laue_measured_fraction_max 0.997
_diffrn_reflns_limit_h_max 26
_diffrn_reflns_limit_h_min -26
_diffrn_reflns_limit_k_max 12
_diffrn_reflns_limit_k_min -12
_diffrn_reflns_limit_l_max 27
_diffrn_reflns_limit_l_min -27
_diffrn_reflns_number 123745
_diffrn_reflns_point_group_measured_fraction_full 0.984
_diffrn_reflns_point_group_measured_fraction_max 0.997
_diffrn_reflns_theta_full 25.242
_diffrn_reflns_theta_max 25.126
_diffrn_reflns_theta_min 2.012
_diffrn_standards_number 0
_exptl_absorpt_coefficient_mu 0.191
_exptl_absorpt_correction_T_max 0.7410
_exptl_absorpt_correction_T_min 0.7090
_exptl_absorpt_correction_type multi-scan
_exptl_absorpt_process_details
'SADABS-2016/2 (Bruker,2016/2) was used for absorption correction. wR2(int) was 0.1159 before and 0.0702 after correction. The Ratio of minimum to maximum transmission is 0.9568. The \l/2 correction factor is Not present.'
_exptl_crystal_colour 'clear dark orange'
_exptl_crystal_colour_lustre clear
_exptl_crystal_colour_modifier dark
_exptl_crystal_colour_primary orange
_exptl_crystal_density_diffrn 1.484
_exptl_crystal_description plate
_exptl_crystal_F_000 2336
_refine_diff_density_max 0.305
_refine_diff_density_min -0.195
_refine_diff_density_rms 0.046
_refine_ls_extinction_method none
_refine_ls_goodness_of_fit_ref 1.015
_refine_ls_hydrogen_treatment constr
_refine_ls_matrix_type full
_refine_ls_number_parameters 346
_refine_ls_number_reflns 4516
_refine_ls_number_restraints 0
_refine_ls_restrained_S_all 1.015
_refine_ls_R_factor_all 0.1386
_refine_ls_R_factor_gt 0.0581
_refine_ls_shift/su_max 0.001
_refine_ls_shift/su_mean 0.000
_refine_ls_structure_factor_coef Fsqd
_refine_ls_weighting_details
;
 w=1/[\s^2^(Fo^2^)+(0.0656P)^2^+4.2225P]
 where P=(Fo^2^+2Fc^2^)/3
;
_refine_ls_weighting_scheme calc
_refine_ls_wR_factor_gt 0.1323
_refine_ls_wR_factor_ref 0.1675
_reflns_Friedel_coverage 0.000
_reflns_number_gt 2347
_reflns_number_total 4516
_reflns_threshold_expression 'I > 2\s(I)'
_cod_data_source_file d3ce01287e2.cif
_cod_data_source_block p-1
_cod_depositor_comments 'Adding full bibliography for 7248124--7248126.cif.'
_cod_database_code 7248126
_shelxl_version_number 2013-2
_shelx_space_group_comment
;
The symmetry employed for this shelxl refinement is uniquely defined
by the following loop, which should always be used as a source of
symmetry information in preference to the above space-group names.
They are only intended as comments.
;
_olex2_refinement_description
;
1. Fixed Uiso
 At 1.2 times of:
  All C(H) groups, All C(H,H) groups, All N(H) groups
 At 1.5 times of:
  All C(H,H,H) groups, All O(H) groups
2.a Secondary CH2 refined with riding coordinates:
 C9(H9A,H9B)
2.b Aromatic/amide H refined with riding coordinates:
 N2(H2), N1(H1A), C10(H10), C11(H11), C13(H13), C14(H14), C6(H6), C5(H5),
 C16(H16), C4(H4), C17(H17), C1S(H1S), C19(H19), C18(H18), C3(H3)
2.c Idealised Me refined as rotating group:
 C3S(H3SA,H3SB,H3SC), C2S(H2SA,H2SB,H2SC)
2.d Idealised tetrahedral OH refined as rotating group:
 O1(H1)
;
_olex2_submission_special_instructions 'No special instructions were received'

loop_
_space_group_symop_operation_xyz
'x, y, z'
'-x+1/2, -y, z+1/2'
'-x, y+1/2, -z+1/2'
'x+1/2, -y+1/2, -z'
'-x, -y, -z'
'x-1/2, y, -z-1/2'
'x, -y-1/2, z-1/2'
'-x-1/2, y-1/2, z'

loop_
_atom_site_label
_atom_site_type_symbol
_atom_site_fract_x
_atom_site_fract_y
_atom_site_fract_z
_atom_site_U_iso_or_equiv
_atom_site_adp_type
_atom_site_occupancy
_atom_site_site_symmetry_order
_atom_site_calc_flag
_atom_site_refinement_flags_posn
_atom_site_refinement_flags_adp
_atom_site_refinement_flags_occupancy
_atom_site_disorder_assembly
_atom_site_disorder_group
P1 P 0.34490(5) 1.07134(11) 1.04893(5) 0.0638(4) Uani 1 1 d . . . . .
F5 F 0.37670(11) 1.1553(3) 1.09908(10) 0.0875(8) Uani 1 1 d . . . . .
O3 O 0.25388(12) 0.2615(3) 0.68962(11) 0.0644(7) Uani 1 1 d . . . . .
N3 N 0.17128(12) 0.4529(3) 0.65203(12) 0.0461(7) Uani 1 1 d . . . . .
N2 N 0.30796(14) 0.4247(3) 0.73179(12) 0.0553(8) Uani 1 1 d . . . . .
H2 H 0.3096 0.5072 0.7407 0.066 Uiso 1 1 calc R . . . .
F6 F 0.28565(12) 1.1573(3) 1.05875(12) 0.1045(9) Uani 1 1 d . . . . .
O1 O 0.43981(13) 0.1794(4) 0.70224(11) 0.0859(10) Uani 1 1 d . . . . .
H1 H 0.4671 0.1537 0.6806 0.129 Uiso 1 1 calc GR . . . .
F2 F 0.36651(15) 1.1753(3) 1.00207(11) 0.1097(10) Uani 1 1 d . . . . .
N1 N 0.35705(13) 0.3429(3) 0.74184(13) 0.0615(9) Uani 1 1 d . . . . .
H1A H 0.3831 0.3287 0.7145 0.074 Uiso 1 1 calc R . . . .
O2 O 0.32974(14) 0.3151(3) 0.83497(12) 0.0856(10) Uani 1 1 d . . . . .
N4 N 0.01463(14) 0.3821(4) 0.38539(14) 0.0650(9) Uani 1 1 d . . . . .
O1S O 0.33735(17) 0.6655(3) 0.78529(15) 0.0953(11) Uani 1 1 d . . . . .
F1 F 0.40482(14) 0.9891(3) 1.03979(13) 0.1221(11) Uani 1 1 d . . . . .
F4 F 0.32276(16) 0.9705(3) 1.09727(13) 0.1223(11) Uani 1 1 d . . . . .
N1S N 0.31113(16) 0.7414(4) 0.87578(16) 0.0690(10) Uani 1 1 d . . . . .
F3 F 0.31181(17) 0.9904(3) 1.00072(14) 0.1408(13) Uani 1 1 d . . . . .
C8 C 0.25810(17) 0.3735(4) 0.70807(14) 0.0470(9) Uani 1 1 d . . . . .
C10 C 0.17752(17) 0.5444(3) 0.61018(16) 0.0520(9) Uani 1 1 d . . . . .
H10 H 0.2020 0.6179 0.6167 0.062 Uiso 1 1 calc R . . . .
C12 C 0.11144(15) 0.4223(3) 0.54721(15) 0.0470(9) Uani 1 1 d . . . . .
C15 C 0.07841(15) 0.4075(3) 0.49071(16) 0.0482(9) Uani 1 1 d . . . . .
C9 C 0.20432(16) 0.4673(4) 0.70720(14) 0.0501(9) Uani 1 1 d . . . . .
H9A H 0.1776 0.4477 0.7399 0.060 Uiso 1 1 calc R . . . .
H9B H 0.2184 0.5576 0.7113 0.060 Uiso 1 1 calc R . . . .
C1 C 0.41582(16) 0.1948(4) 0.80275(15) 0.0490(9) Uani 1 1 d . . . . .
C7 C 0.36373(17) 0.2857(4) 0.79476(17) 0.0542(10) Uani 1 1 d . . . . .
C11 C 0.14807(17) 0.5304(4) 0.55787(16) 0.0547(10) Uani 1 1 d . . . . .
H11 H 0.1527 0.5945 0.5290 0.066 Uiso 1 1 calc R . . . .
C2 C 0.45349(18) 0.1483(4) 0.75866(17) 0.0627(11) Uani 1 1 d . . . . .
C13 C 0.10715(19) 0.3288(4) 0.59117(18) 0.0691(12) Uani 1 1 d . . . . .
H13 H 0.0836 0.2536 0.5854 0.083 Uiso 1 1 calc R . . . .
C14 C 0.13705(19) 0.3459(4) 0.64282(18) 0.0686(12) Uani 1 1 d . . . . .
H14 H 0.1336 0.2823 0.6721 0.082 Uiso 1 1 calc R . . . .
C6 C 0.42863(18) 0.1565(4) 0.85995(17) 0.0596(10) Uani 1 1 d . . . . .
H6 H 0.4031 0.1845 0.8900 0.071 Uiso 1 1 calc R . . . .
C5 C 0.4778(2) 0.0787(4) 0.87364(19) 0.0741(13) Uani 1 1 d . . . . .
H5 H 0.4853 0.0540 0.9123 0.089 Uiso 1 1 calc R . . . .
C16 C 0.0833(2) 0.4970(5) 0.44682(18) 0.0839(15) Uani 1 1 d . . . . .
H16 H 0.1084 0.5703 0.4514 0.101 Uiso 1 1 calc R . . . .
C4 C 0.5152(2) 0.0383(5) 0.8294(2) 0.0889(15) Uani 1 1 d . . . . .
H4 H 0.5493 -0.0125 0.8381 0.107 Uiso 1 1 calc R . . . .
C17 C 0.0513(2) 0.4799(5) 0.39550(19) 0.0901(16) Uani 1 1 d . . . . .
H17 H 0.0563 0.5426 0.3661 0.108 Uiso 1 1 calc R . . . .
C1S C 0.3101(3) 0.6559(5) 0.8337(3) 0.0936(16) Uani 1 1 d . . . . .
H1S H 0.2871 0.5800 0.8397 0.112 Uiso 1 1 calc R . . . .
C19 C 0.0395(2) 0.3046(4) 0.48046(19) 0.0819(14) Uani 1 1 d . . . . .
H19 H 0.0336 0.2403 0.5090 0.098 Uiso 1 1 calc R . . . .
C18 C 0.0094(2) 0.2966(5) 0.4283(2) 0.0861(15) Uani 1 1 d . . . . .
H18 H -0.0168 0.2255 0.4228 0.103 Uiso 1 1 calc R . . . .
C3 C 0.5033(2) 0.0717(5) 0.7725(2) 0.0915(16) Uani 1 1 d . . . . .
H3 H 0.5289 0.0425 0.7428 0.110 Uiso 1 1 calc R . . . .
C3S C 0.2755(2) 0.7271(6) 0.9291(2) 0.1053(18) Uani 1 1 d . . . . .
H3SA H 0.2454 0.7958 0.9307 0.158 Uiso 1 1 calc GR . . . .
H3SB H 0.3017 0.7337 0.9626 0.158 Uiso 1 1 calc GR . . . .
H3SC H 0.2558 0.6425 0.9291 0.158 Uiso 1 1 calc GR . . . .
C2S C 0.3429(3) 0.8641(5) 0.8689(2) 0.118(2) Uani 1 1 d . . . . .
H2SA H 0.3713 0.8568 0.8371 0.177 Uiso 1 1 calc GR . . . .
H2SB H 0.3643 0.8846 0.9044 0.177 Uiso 1 1 calc GR . . . .
H2SC H 0.3143 0.9333 0.8605 0.177 Uiso 1 1 calc GR . . . .

loop_
_atom_site_aniso_label
_atom_site_aniso_U_11
_atom_site_aniso_U_22
_atom_site_aniso_U_33
_atom_site_aniso_U_23
_atom_site_aniso_U_13
_atom_site_aniso_U_12
P1 0.0807(8) 0.0532(7) 0.0575(7) -0.0051(5) -0.0047(6) 0.0024(6)
F5 0.0909(17) 0.0948(19) 0.0767(16) -0.0112(14) -0.0201(14) -0.0119(15)
O3 0.0808(19) 0.0410(16) 0.0712(18) -0.0097(14) -0.0055(15) 0.0071(14)
N3 0.0521(18) 0.0372(17) 0.0491(18) -0.0007(15) -0.0088(14) 0.0013(15)
N2 0.060(2) 0.0521(19) 0.0543(19) -0.0065(16) -0.0071(16) 0.0123(18)
F6 0.0829(18) 0.114(2) 0.117(2) -0.0280(18) -0.0126(16) 0.0266(17)
O1 0.086(2) 0.124(3) 0.0470(17) 0.0063(17) 0.0128(15) 0.0487(19)
F2 0.172(3) 0.084(2) 0.0731(17) 0.0212(15) 0.0256(17) 0.0092(19)
N1 0.0545(19) 0.081(2) 0.0489(19) 0.0024(18) 0.0029(16) 0.0219(19)
O2 0.084(2) 0.112(3) 0.0607(18) 0.0137(17) 0.0254(17) 0.0305(19)
N4 0.061(2) 0.075(2) 0.059(2) -0.0054(19) -0.0121(17) -0.012(2)
O1S 0.124(3) 0.093(3) 0.068(2) -0.014(2) 0.000(2) 0.000(2)
F1 0.126(2) 0.104(2) 0.136(3) 0.0003(19) 0.018(2) 0.0569(19)
F4 0.164(3) 0.085(2) 0.118(2) 0.0234(18) 0.025(2) -0.025(2)
N1S 0.073(2) 0.063(2) 0.071(2) -0.005(2) -0.0068(19) -0.0068(19)
F3 0.193(3) 0.111(2) 0.119(2) -0.057(2) -0.045(2) -0.012(2)
C8 0.062(3) 0.044(2) 0.0348(19) 0.0002(17) -0.0023(18) 0.001(2)
C10 0.064(2) 0.037(2) 0.056(2) 0.0010(19) -0.010(2) -0.0060(19)
C12 0.048(2) 0.039(2) 0.055(2) -0.0045(19) -0.0052(18) 0.0013(18)
C15 0.046(2) 0.043(2) 0.055(2) -0.0013(19) -0.0070(18) 0.0000(18)
C9 0.061(2) 0.044(2) 0.045(2) -0.0030(17) -0.0042(18) 0.0069(19)
C1 0.052(2) 0.052(2) 0.043(2) 0.0018(18) 0.0017(18) 0.0005(19)
C7 0.050(2) 0.061(3) 0.051(2) 0.000(2) 0.003(2) -0.002(2)
C11 0.067(2) 0.042(2) 0.055(2) 0.0087(18) -0.012(2) -0.005(2)
C2 0.062(3) 0.077(3) 0.049(2) 0.002(2) 0.002(2) 0.016(2)
C13 0.084(3) 0.050(3) 0.073(3) 0.011(2) -0.025(2) -0.024(2)
C14 0.083(3) 0.054(3) 0.069(3) 0.020(2) -0.020(2) -0.016(2)
C6 0.064(3) 0.061(3) 0.054(2) 0.001(2) 0.005(2) 0.000(2)
C5 0.089(3) 0.074(3) 0.059(3) 0.004(2) -0.014(3) 0.012(3)
C16 0.097(3) 0.080(3) 0.075(3) 0.014(3) -0.030(3) -0.043(3)
C4 0.085(3) 0.098(4) 0.083(3) 0.002(3) -0.012(3) 0.038(3)
C17 0.109(4) 0.094(4) 0.067(3) 0.021(3) -0.027(3) -0.043(3)
C1S 0.109(4) 0.075(4) 0.096(4) -0.013(3) -0.025(4) 0.003(3)
C19 0.104(3) 0.069(3) 0.073(3) 0.015(2) -0.031(3) -0.034(3)
C18 0.098(4) 0.074(3) 0.085(3) 0.004(3) -0.035(3) -0.036(3)
C3 0.093(3) 0.118(4) 0.064(3) 0.006(3) 0.008(3) 0.046(3)
C3S 0.105(4) 0.137(5) 0.073(3) -0.007(3) 0.012(3) -0.005(4)
C2S 0.171(6) 0.085(4) 0.098(4) -0.013(3) -0.004(4) -0.023(4)

loop_
_atom_type_symbol
_atom_type_description
_atom_type_scat_dispersion_real
_atom_type_scat_dispersion_imag
_atom_type_scat_source
C C 0.0033 0.0016 'International Tables Vol C Tables 4.2.6.8 and 6.1.1.4'
H H 0.0000 0.0000 'International Tables Vol C Tables 4.2.6.8 and 6.1.1.4'
F F 0.0171 0.0103 'International Tables Vol C Tables 4.2.6.8 and 6.1.1.4'
N N 0.0061 0.0033 'International Tables Vol C Tables 4.2.6.8 and 6.1.1.4'
O O 0.0106 0.0060 'International Tables Vol C Tables 4.2.6.8 and 6.1.1.4'
P P 0.1023 0.0942 'International Tables Vol C Tables 4.2.6.8 and 6.1.1.4'

loop_
_geom_angle_atom_site_label_1
_geom_angle_atom_site_label_2
_geom_angle_atom_site_label_3
_geom_angle
_geom_angle_site_symmetry_1
_geom_angle_site_symmetry_3
_geom_angle_publ_flag
F6 P1 F5 88.19(15) . . ?
F2 P1 F5 89.85(16) . . ?
F2 P1 F6 88.76(17) . . ?
F2 P1 F1 90.54(17) . . ?
F2 P1 F4 178.29(17) . . ?
F1 P1 F5 90.44(17) . . ?
F1 P1 F6 178.47(18) . . ?
F1 P1 F4 90.58(18) . . ?
F4 P1 F5 88.85(16) . . ?
F4 P1 F6 90.08(18) . . ?
F3 P1 F5 178.18(19) . . ?
F3 P1 F6 90.13(18) . . ?
F3 P1 F2 90.82(19) . . ?
F3 P1 F1 91.25(19) . . ?
F3 P1 F4 90.4(2) . . ?
C10 N3 C9 119.6(3) . . ?
C14 N3 C10 120.5(3) . . ?
C14 N3 C9 119.8(3) . . ?
C8 N2 N1 118.8(3) . . ?
C7 N1 N2 119.5(3) . . ?
C17 N4 C18 115.2(4) . . ?
C1S N1S C3S 123.0(5) . . ?
C1S N1S C2S 120.5(5) . . ?
C2S N1S C3S 116.2(4) . . ?
O3 C8 N2 124.6(3) . . ?
O3 C8 C9 121.3(3) . . ?
N2 C8 C9 114.0(3) . . ?
N3 C10 C11 120.1(3) . . ?
C11 C12 C15 121.2(3) . . ?
C11 C12 C13 117.1(3) . . ?
C13 C12 C15 121.7(3) . . ?
C16 C15 C12 122.2(3) . . ?
C16 C15 C19 115.6(4) . . ?
C19 C15 C12 122.1(4) . . ?
N3 C9 C8 109.8(3) . . ?
C2 C1 C7 125.8(3) . . ?
C2 C1 C6 117.7(3) . . ?
C6 C1 C7 116.5(3) . . ?
N1 C7 C1 117.5(3) . . ?
O2 C7 N1 120.1(4) . . ?
O2 C7 C1 122.3(4) . . ?
C10 C11 C12 121.0(3) . . ?
O1 C2 C1 118.4(3) . . ?
O1 C2 C3 121.5(4) . . ?
C3 C2 C1 120.1(4) . . ?
C14 C13 C12 120.5(4) . . ?
N3 C14 C13 120.8(4) . . ?
C5 C6 C1 122.2(4) . . ?
C4 C5 C6 118.7(4) . . ?
C15 C16 C17 120.2(4) . . ?
C3 C4 C5 120.7(4) . . ?
N4 C17 C16 124.4(4) . . ?
O1S C1S N1S 126.2(5) . . ?
C18 C19 C15 119.9(4) . . ?
N4 C18 C19 124.6(4) . . ?
C4 C3 C2 120.6(4) . . ?

loop_
_geom_bond_atom_site_label_1
_geom_bond_atom_site_label_2
_geom_bond_distance
_geom_bond_site_symmetry_2
_geom_bond_publ_flag
P1 F5 1.587(3) . ?
P1 F6 1.584(3) . ?
P1 F2 1.573(3) . ?
P1 F1 1.574(3) . ?
P1 F4 1.579(3) . ?
P1 F3 1.552(3) . ?
O3 C8 1.213(4) . ?
N3 C10 1.337(4) . ?
N3 C9 1.460(4) . ?
N3 C14 1.336(5) . ?
N2 N1 1.381(4) . ?
N2 C8 1.330(4) . ?
O1 C2 1.357(4) . ?
N1 C7 1.346(5) . ?
O2 C7 1.220(4) . ?
N4 C17 1.298(5) . ?
N4 C18 1.310(5) . ?
O1S C1S 1.259(6) . ?
N1S C1S 1.292(6) . ?
N1S C3S 1.454(5) . ?
N1S C2S 1.434(6) . ?
C8 C9 1.518(5) . ?
C10 C11 1.365(5) . ?
C12 C15 1.487(5) . ?
C12 C11 1.380(5) . ?
C12 C13 1.381(5) . ?
C15 C16 1.354(5) . ?
C15 C19 1.369(5) . ?
C1 C7 1.482(5) . ?
C1 C2 1.385(5) . ?
C1 C6 1.389(5) . ?
C2 C3 1.381(5) . ?
C13 C14 1.360(5) . ?
C6 C5 1.375(5) . ?
C5 C4 1.367(6) . ?
C16 C17 1.377(5) . ?
C4 C3 1.364(6) . ?
C19 C18 1.364(6) . ?

loop_
_geom_hbond_atom_site_label_D
_geom_hbond_atom_site_label_H
_geom_hbond_atom_site_label_A
_geom_hbond_distance_DH
_geom_hbond_distance_HA
_geom_hbond_distance_DA
_geom_hbond_angle_DHA
_geom_hbond_site_symmetry_A
N2 H2 O1S 0.86 1.99 2.800(5) 156.0 .
O1 H1 N4 0.82 1.87 2.663(4) 163.1 4_556
N1 H1A O1 0.86 1.98 2.623(4) 130.7 .

loop_
_geom_torsion_atom_site_label_1
_geom_torsion_atom_site_label_2
_geom_torsion_atom_site_label_3
_geom_torsion_atom_site_label_4
_geom_torsion
_geom_torsion_site_symmetry_1
_geom_torsion_site_symmetry_2
_geom_torsion_site_symmetry_3
_geom_torsion_site_symmetry_4
_geom_torsion_publ_flag
O3 C8 C9 N3 -41.1(5) . . . . ?
N3 C10 C11 C12 0.1(6) . . . . ?
N2 N1 C7 O2 -6.4(6) . . . . ?
N2 N1 C7 C1 177.7(3) . . . . ?
N2 C8 C9 N3 140.5(3) . . . . ?
O1 C2 C3 C4 -178.0(5) . . . . ?
N1 N2 C8 O3 -6.7(5) . . . . ?
N1 N2 C8 C9 171.6(3) . . . . ?
C8 N2 N1 C7 -93.8(4) . . . . ?
C10 N3 C9 C8 -103.8(4) . . . . ?
C10 N3 C14 C13 -1.0(6) . . . . ?
C12 C15 C16 C17 -179.3(4) . . . . ?
C12 C15 C19 C18 178.8(4) . . . . ?
C12 C13 C14 N3 -0.3(7) . . . . ?
C15 C12 C11 C10 179.0(3) . . . . ?
C15 C12 C13 C14 -178.9(4) . . . . ?
C15 C16 C17 N4 1.0(8) . . . . ?
C15 C19 C18 N4 0.0(8) . . . . ?
C9 N3 C10 C11 178.3(3) . . . . ?
C9 N3 C14 C13 -178.3(4) . . . . ?
C1 C2 C3 C4 1.5(7) . . . . ?
C1 C6 C5 C4 0.3(6) . . . . ?
C7 C1 C2 O1 -5.3(6) . . . . ?
C7 C1 C2 C3 175.2(4) . . . . ?
C7 C1 C6 C5 -176.2(4) . . . . ?
C11 C12 C15 C16 1.2(6) . . . . ?
C11 C12 C15 C19 -176.6(4) . . . . ?
C11 C12 C13 C14 1.4(6) . . . . ?
C2 C1 C7 N1 -9.7(6) . . . . ?
C2 C1 C7 O2 174.6(4) . . . . ?
C2 C1 C6 C5 1.9(6) . . . . ?
C13 C12 C15 C16 -178.5(4) . . . . ?
C13 C12 C15 C19 3.7(6) . . . . ?
C13 C12 C11 C10 -1.3(5) . . . . ?
C14 N3 C10 C11 1.1(5) . . . . ?
C14 N3 C9 C8 73.5(4) . . . . ?
C6 C1 C7 N1 168.2(3) . . . . ?
C6 C1 C7 O2 -7.5(6) . . . . ?
C6 C1 C2 O1 176.8(4) . . . . ?
C6 C1 C2 C3 -2.8(6) . . . . ?
C6 C5 C4 C3 -1.7(7) . . . . ?
C5 C4 C3 C2 0.8(8) . . . . ?
C16 C15 C19 C18 0.9(7) . . . . ?
C17 N4 C18 C19 -0.4(7) . . . . ?
C19 C15 C16 C17 -1.4(7) . . . . ?
C18 N4 C17 C16 -0.1(7) . . . . ?
C3S N1S C1S O1S 176.1(5) . . . . ?
C2S N1S C1S O1S 3.4(8) . . . . ?
